data_2008303
loop_
_publ_author_name
'Alvaro W. Mombr\'u'
'Ra\'ul A. Mariezcurrena'
'Leopoldo Suescun'
'Helena Pardo'
'Eduardo Manta'
'Carolina Prandi'

_publ_section_title
;
 Two absorption furosemide prodrugs
;
_journal_issue 3
_journal_name_full 'Acta Crystallographica Section C'
_journal_page_first 413
_journal_page_last 416
_journal_paper_doi 10.1107/S010827019801213X
_journal_volume 55
_journal_year 1999
_chemical_formula_moiety 'C19 H23 Cl N2 O7 S'
_chemical_formula_sum 'C19 H23 Cl N2 O7 S'
_chemical_formula_weight 458.90
_chemical_melting_point 404.5(5)
_chemical_name_systematic
;
hexanoyloxymethyl 4-chloro-N-furfuryl-5-sulfamoylanthranilate
;
_space_group_IT_number 148
_symmetry_cell_setting trigonal
_symmetry_space_group_name_Hall '-R 3'
_symmetry_space_group_name_H-M 'R -3 :H'
_audit_creation_method SHELXL-97
_cell_angle_alpha 90.00
_cell_angle_beta 90.00
_cell_angle_gamma 120.00
_cell_formula_units_Z 18
_cell_length_a 36.925(4)
_cell_length_b 36.925(4)
_cell_length_c 8.256(2)
_cell_measurement_reflns_used 25
_cell_measurement_temperature 273(2)
_cell_measurement_theta_max 13.50
_cell_measurement_theta_min 10.84
_cell_volume 9749(3)
_computing_cell_refinement 'MSC/AFC Diffractometer Software'
_computing_data_collection 'MSC/AFC Diffractometer Software (Molecular Structure Corporation, 1993)'
_computing_data_reduction 'MSC/AFC Diffractometer Software'
_computing_molecular_graphics 'ZORTEP (Zsolnai & Pritzkow, 1995)'
_computing_publication_material 'PLATON (Spek, 1990)'
_computing_structure_refinement 'SHELXL97 (Sheldrick, 1997)'
_computing_structure_solution 'SHELXS97 (Sheldrick, 1990)'
_diffrn_ambient_temperature 273(2)
_diffrn_measured_fraction_theta_full 0.333
_diffrn_measured_fraction_theta_max 0.333
_diffrn_measurement_device_type 'Rigaku AFC7S'
_diffrn_measurement_method \q/2\q
_diffrn_radiation_monochromator graphite
_diffrn_radiation_source 'fine-focus sealed tube'
_diffrn_radiation_type MoK\a
_diffrn_radiation_wavelength 0.71069
_diffrn_reflns_av_R_equivalents 0.0276
_diffrn_reflns_av_sigmaI/netI 0.0536
_diffrn_reflns_limit_h_max 40
_diffrn_reflns_limit_h_min -40
_diffrn_reflns_limit_k_max 47
_diffrn_reflns_limit_k_min 0
_diffrn_reflns_limit_l_max 10
_diffrn_reflns_limit_l_min 0
_diffrn_reflns_number 5437
_diffrn_reflns_theta_full 27.49
_diffrn_reflns_theta_max 27.50
_diffrn_reflns_theta_min 2.21
_diffrn_standards_decay_% 0
_diffrn_standards_interval_count 150
_diffrn_standards_number 3
_exptl_absorpt_coefficient_mu 0.316
_exptl_absorpt_correction_T_max 0.9113
_exptl_absorpt_correction_T_min 0.7431
_exptl_absorpt_correction_type psi-scan
_exptl_absorpt_process_details 'MSC/AFC Diffractometer Software (Molecular Structure Corporation, 1993)'
_exptl_crystal_colour Yellow
_exptl_crystal_density_diffrn 1.407
_exptl_crystal_density_method 'not measured'
_exptl_crystal_description 'Hexagonal prism'
_exptl_crystal_F_000 4320
_exptl_crystal_size_max 1.00
_exptl_crystal_size_mid 0.30
_exptl_crystal_size_min 0.30
_refine_diff_density_max 0.581
_refine_diff_density_min -0.520
_refine_ls_extinction_method none
_refine_ls_goodness_of_fit_ref 1.039
_refine_ls_hydrogen_treatment mixed
_refine_ls_matrix_type full
_refine_ls_number_parameters 336
_refine_ls_number_reflns 4973
_refine_ls_number_restraints 128
_refine_ls_restrained_S_all 1.096
_refine_ls_R_factor_all 0.1034
_refine_ls_R_factor_gt 0.0561
_refine_ls_shift/su_max 0.001
_refine_ls_shift/su_mean 0.000
_refine_ls_structure_factor_coef Fsqd
_refine_ls_weighting_details 'w = 1/[\s^2^(Fo^2^)+(0.1136P)^2^+9.3355P] where P=(Fo^2^+2Fc^2^)/3'
_refine_ls_weighting_scheme calc
_refine_ls_wR_factor_ref 0.1994
_reflns_number_gt 2995
_reflns_number_total 4973
_reflns_threshold_expression I>2\s(I)
_cod_data_source_file sx1070.cif
_cod_data_source_block I
_cod_depositor_comments
;
The following automatic conversions were performed:
'_symmetry_cell_setting' value 'Trigonal' changed to 'trigonal' according
to '/home/saulius/struct/CIF-dictionaries/cif_core.dic' dictionary named
'cif_core.dic' version 2.4.1 from 2010-06-29.

Automatic conversion script
Id: cif_fix_enum 1527 2010-12-29 10:47:43Z saulius 

The following automatic conversions were performed:

'_chemical_melting_point' value '404-405 K' was changed to '404.5(5)'
- the average value was taken and precision was estimated.

Automatic conversion script
Id: cif_fix_values 1646 2011-03-28 12:23:43Z adriana 

The following automatic conversions were performed:

'_chemical_melting_point' value '404-405 K' was changed to '404.5(5)'
- the average value was taken and precision was estimated.

Automatic conversion script
Id: cif_fix_values 1715 2011-07-08 13:25:40Z adriana 

The following automatic conversions were performed:

'_refine_ls_weighting_scheme' value 'calc w =
1/[\s^2^(Fo^2^)+(0.1136P)^2^+9.3355P] where P=(Fo^2^+2Fc^2^)/3' was
changed to 'calc'. New tag '_refine_ls_weighting_details' was
created. The value of the new tag was set to 'w =
1/[\s^2^(Fo^2^)+(0.1136P)^2^+9.3355P] where P=(Fo^2^+2Fc^2^)/3'.

Automatic conversion script
Id: cif_fix_values 3143 2015-03-26 13:38:13Z robertas 
;
_cod_original_sg_symbol_H-M 'R -3'
_cod_database_code 2008303

loop_
_symmetry_equiv_pos_as_xyz
'x, y, z'
'-y, x-y, z'
'-x+y, -x, z'
'x+2/3, y+1/3, z+1/3'
'-y+2/3, x-y+1/3, z+1/3'
'-x+y+2/3, -x+1/3, z+1/3'
'x+1/3, y+2/3, z+2/3'
'-y+1/3, x-y+2/3, z+2/3'
'-x+y+1/3, -x+2/3, z+2/3'
'-x, -y, -z'
'y, -x+y, -z'
'x-y, x, -z'
'-x+2/3, -y+1/3, -z+1/3'
'y+2/3, -x+y+1/3, -z+1/3'
'x-y+2/3, x+1/3, -z+1/3'
'-x+1/3, -y+2/3, -z+2/3'
'y+1/3, -x+y+2/3, -z+2/3'
'x-y+1/3, x+2/3, -z+2/3'

loop_
_atom_site_label
_atom_site_fract_x
_atom_site_fract_y
_atom_site_fract_z
_atom_site_U_iso_or_equiv
_atom_site_adp_type
_atom_site_calc_flag
_atom_site_refinement_flags
_atom_site_occupancy
_atom_site_disorder_assembly
_atom_site_disorder_group
_atom_site_type_symbol
C1 0.53511(10) 0.05496(10) 0.4722(3) 0.0395(6) Uani d . 1 . . C
C2 0.55069(10) 0.05926(10) 0.6334(4) 0.0427(7) Uani d . 1 . . C
C3 0.58268(11) 0.04948(11) 0.6598(4) 0.0454(7) Uani d . 1 . . C
H3 0.5930(11) 0.0518(11) 0.760(5) 0.050 Uiso d . 1 . . H
C4 0.59801(10) 0.03651(10) 0.5367(4) 0.0403(7) Uani d . 1 . . C
C5 0.58136(10) 0.03017(10) 0.3793(3) 0.0388(6) Uani d . 1 . . C
C6 0.55024(10) 0.03968(10) 0.3517(4) 0.0390(6) Uani d . 1 . . C
H6 0.5383(10) 0.0369(10) 0.243(4) 0.043 Uiso d . 1 . . H
C7 0.50244(10) 0.06545(10) 0.4349(4) 0.0438(7) Uani d . 1 . . C
O1 0.48716(8) 0.07870(9) 0.5317(3) 0.0612(7) Uani d . 1 . . O
O2 0.49036(7) 0.05883(8) 0.2782(3) 0.0478(6) Uani d . 1 . . O
N1 0.53561(11) 0.07181(11) 0.7570(3) 0.0553(8) Uani d . 1 . . N
H1 0.5184(14) 0.0793(14) 0.740(5) 0.066 Uiso d . 1 . . H
C8 0.54575(15) 0.07022(16) 0.9271(4) 0.0637(11) Uani d D 1 . . C
H8A 0.5222(10) 0.0668(13) 1.006(5) 0.076 Uiso d D 1 . . H
H8B 0.5507(14) 0.0449(10) 0.943(5) 0.076 Uiso d D 1 . . H
C9 0.58411(16) 0.10763(16) 0.9846(5) 0.0727(12) Uani d . 1 . . C
C10 0.62172(19) 0.1147(2) 1.0277(6) 0.0914(16) Uani d . 1 . . C
H10 0.6309 0.0954 1.0259 0.101 Uiso calc R 1 . . H
C11 0.6452(3) 0.1571(3) 1.0770(9) 0.137(3) Uani d . 1 . . C
H11 0.6720 0.1702 1.1207 0.150 Uiso calc R 1 . . H
C12 0.6232(3) 0.1741(3) 1.0509(13) 0.164(4) Uani d . 1 . . C
H12 0.6322 0.2023 1.0682 0.181 Uiso calc R 1 . . H
O5 0.58405(18) 0.14506(17) 0.9930(7) 0.147(2) Uani d . 1 . . O
C13 0.45684(12) 0.06591(13) 0.2356(4) 0.0534(8) Uani d D 1 . . C
H13A 0.4440(12) 0.0466(11) 0.135(4) 0.064 Uiso d D 1 . . H
H13B 0.4370(11) 0.0584(13) 0.335(4) 0.064 Uiso d D 1 . . H
O3 0.47266(10) 0.10902(9) 0.2106(3) 0.0686(8) Uani d . 1 . . O
O4 0.47789(12) 0.10147(14) -0.0571(4) 0.0923(10) Uani d . 1 . . O
C14 0.48219(17) 0.12318(14) 0.0564(7) 0.0871(14) Uani d DU 1 . . C
C15 0.4970(2) 0.16799(16) 0.0324(8) 0.138(2) Uani d DU 1 . . C
H15A 0.4792 0.1707 -0.0465 0.166 Uiso d P 0.50 . . H
H15B 0.5249 0.1813 -0.0093 0.166 Uiso d P 0.50 . . H
H15C 0.4738 0.1725 0.0454 0.166 Uiso d P 0.50 . . H
H15D 0.5074 0.1753 -0.0765 0.166 Uiso d P 0.50 . . H
C16 0.4975(6) 0.1929(3) 0.1770(13) 0.158(3) Uani d PDU 0.50 . . C
H16A 0.5168 0.1929 0.2565 0.190 Uiso calc PR 0.50 . . H
H16B 0.4698 0.1792 0.2255 0.190 Uiso calc PR 0.50 . . H
C17 0.5100(5) 0.2383(3) 0.137(2) 0.174(4) Uani d PDU 0.50 . . C
H17A 0.4858 0.2388 0.0947 0.209 Uiso calc PR 0.50 . . H
H17B 0.5182 0.2544 0.2367 0.209 Uiso calc PR 0.50 . . H
C18 0.5456(5) 0.2593(5) 0.0158(18) 0.184(4) Uani d PDU 0.50 . . C
H18A 0.5494 0.2866 -0.0112 0.220 Uiso calc PR 0.50 . . H
H18B 0.5378 0.2428 -0.0827 0.220 Uiso calc PR 0.50 . . H
C19 0.5868(5) 0.2647(7) 0.077(3) 0.204(5) Uani d PDU 0.50 . . C
H19A 0.6080 0.2784 -0.0039 0.245 Uiso calc PR 0.50 . . H
H19B 0.5836 0.2377 0.1006 0.245 Uiso calc PR 0.50 . . H
H19C 0.5949 0.2813 0.1742 0.245 Uiso calc PR 0.50 . . H
C16' 0.5324(5) 0.1991(3) 0.137(2) 0.156(3) Uani d PDU 0.50 . . C
H16C 0.5585 0.2018 0.0987 0.187 Uiso calc PR 0.50 . . H
H16D 0.5281 0.1886 0.2474 0.187 Uiso calc PR 0.50 . . H
C17' 0.5362(4) 0.2423(3) 0.138(2) 0.173(3) Uani d PDU 0.50 . . C
H17C 0.5297 0.2481 0.0302 0.208 Uiso calc PR 0.50 . . H
H17D 0.5157 0.2420 0.2120 0.208 Uiso calc PR 0.50 . . H
C18' 0.5794(5) 0.2772(4) 0.1865(18) 0.196(4) Uani d PDU 0.50 . . C
H18C 0.5963 0.2652 0.2205 0.235 Uiso calc PR 0.50 . . H
H18D 0.5769 0.2923 0.2778 0.235 Uiso calc PR 0.50 . . H
C19' 0.6012(6) 0.3076(6) 0.047(2) 0.223(6) Uani d PDU 0.50 . . C
H19D 0.6285 0.3289 0.0807 0.267 Uiso calc PR 0.50 . . H
H19E 0.5851 0.3203 0.0156 0.267 Uiso calc PR 0.50 . . H
H19F 0.6037 0.2927 -0.0437 0.267 Uiso calc PR 0.50 . . H
Cl 0.63884(3) 0.02776(3) 0.58242(11) 0.0549(3) Uani d . 1 . . Cl
S 0.59931(3) 0.01190(3) 0.21737(9) 0.0453(2) Uani d . 1 . . S
O6 0.64296(8) 0.04106(9) 0.1964(3) 0.0630(7) Uani d . 1 . . O
O7 0.57131(9) 0.00456(9) 0.0853(3) 0.0594(7) Uani d . 1 . . O
N2 0.59480(11) -0.03222(11) 0.2637(4) 0.0556(8) Uani d D 1 . . N
H2A 0.6097(12) -0.0321(13) 0.340(4) 0.067 Uiso d D 1 . . H
H2B 0.5698(9) -0.0509(12) 0.259(5) 0.067 Uiso d D 1 . . H

loop_
_atom_site_aniso_label
_atom_site_aniso_U_11
_atom_site_aniso_U_22
_atom_site_aniso_U_33
_atom_site_aniso_U_12
_atom_site_aniso_U_13
_atom_site_aniso_U_23
C1 0.0419(16) 0.0457(16) 0.0335(14) 0.0240(14) 0.0038(12) 0.0046(12)
C2 0.0488(17) 0.0466(17) 0.0341(14) 0.0251(14) 0.0036(13) 0.0028(12)
C3 0.0547(19) 0.0543(19) 0.0338(15) 0.0323(16) -0.0028(13) -0.0003(13)
C4 0.0422(16) 0.0426(16) 0.0362(15) 0.0214(14) -0.0029(12) 0.0028(12)
C5 0.0435(16) 0.0436(16) 0.0324(14) 0.0240(14) 0.0038(12) 0.0018(11)
C6 0.0418(16) 0.0442(16) 0.0313(14) 0.0217(13) 0.0035(12) 0.0037(12)
C7 0.0469(17) 0.0510(18) 0.0377(15) 0.0275(15) 0.0032(13) 0.0031(13)
O1 0.0725(17) 0.095(2) 0.0424(12) 0.0619(17) 0.0016(12) -0.0048(13)
O2 0.0511(13) 0.0675(15) 0.0359(11) 0.0380(12) -0.0019(9) -0.0010(10)
N1 0.073(2) 0.083(2) 0.0310(13) 0.0545(19) 0.0004(13) -0.0030(13)
C8 0.084(3) 0.100(3) 0.0291(16) 0.063(3) 0.0042(17) 0.0021(18)
C9 0.102(4) 0.102(3) 0.041(2) 0.071(3) -0.008(2) -0.012(2)
C10 0.106(4) 0.123(5) 0.072(3) 0.078(4) 0.004(3) 0.017(3)
C11 0.124(6) 0.160(8) 0.115(5) 0.062(6) -0.055(5) -0.028(5)
C12 0.151(8) 0.131(7) 0.208(10) 0.068(6) -0.072(7) -0.100(7)
O5 0.154(5) 0.140(4) 0.190(5) 0.107(4) -0.058(4) -0.071(4)
C13 0.0510(19) 0.068(2) 0.0507(19) 0.0373(19) -0.0066(15) 0.0003(17)
O3 0.084(2) 0.0728(19) 0.0631(17) 0.0503(16) -0.0214(15) -0.0093(14)
O4 0.103(3) 0.110(3) 0.068(2) 0.057(2) 0.0006(19) 0.013(2)
C14 0.092(3) 0.080(3) 0.095(3) 0.047(3) -0.034(3) 0.009(3)
C15 0.154(4) 0.104(3) 0.144(4) 0.054(3) -0.042(4) 0.012(3)
C16 0.174(5) 0.118(4) 0.167(5) 0.061(4) -0.028(5) 0.005(4)
C17 0.187(6) 0.129(5) 0.181(6) 0.060(5) -0.021(6) 0.002(5)
C18 0.195(6) 0.135(5) 0.189(6) 0.058(5) -0.016(6) 0.000(5)
C19 0.216(8) 0.150(7) 0.201(8) 0.058(7) -0.015(7) 0.001(7)
C16' 0.172(5) 0.115(4) 0.166(5) 0.060(4) -0.027(5) 0.003(4)
C17' 0.188(6) 0.128(4) 0.180(5) 0.061(5) -0.019(5) 0.001(4)
C18' 0.208(7) 0.144(6) 0.195(7) 0.059(6) -0.010(7) -0.003(6)
C19' 0.228(9) 0.159(8) 0.219(9) 0.050(9) -0.008(9) 0.011(9)
Cl 0.0563(5) 0.0692(6) 0.0523(5) 0.0413(5) -0.0106(4) -0.0049(4)
S 0.0507(5) 0.0628(5) 0.0334(4) 0.0366(4) 0.0043(3) 0.0009(3)
O6 0.0525(15) 0.0854(19) 0.0550(15) 0.0375(14) 0.0172(12) 0.0098(13)
O7 0.0774(18) 0.0884(19) 0.0369(12) 0.0598(16) -0.0075(11) -0.0090(12)
N2 0.065(2) 0.066(2) 0.0521(18) 0.0446(17) -0.0053(16) -0.0072(15)

loop_
_atom_type_symbol
_atom_type_description
_atom_type_scat_dispersion_real
_atom_type_scat_dispersion_imag
_atom_type_scat_source
C C 0.0033 0.0016 'International Tables Vol C Tables 4.2.6.8 and 6.1.1.4'
H H 0.0000 0.0000 'International Tables Vol C Tables 4.2.6.8 and 6.1.1.4'
N N 0.0061 0.0033 'International Tables Vol C Tables 4.2.6.8 and 6.1.1.4'
O O 0.0106 0.0060 'International Tables Vol C Tables 4.2.6.8 and 6.1.1.4'
Cl Cl 0.1484 0.1585 'International Tables Vol C Tables 4.2.6.8 and 6.1.1.4'
S S 0.1246 0.1234 'International Tables Vol C Tables 4.2.6.8 and 6.1.1.4'

loop_
_geom_angle_atom_site_label_1
_geom_angle_atom_site_label_2
_geom_angle_atom_site_label_3
_geom_angle
_geom_angle_publ_flag
C6 C1 C2 119.4(3) ?
C6 C1 C7 120.3(3) ?
C2 C1 C7 120.3(3) ?
N1 C2 C3 120.8(3) ?
N1 C2 C1 122.0(3) ?
C3 C2 C1 117.2(3) ?
C4 C3 C2 121.5(3) ?
C4 C3 H3 120(2) ?
C2 C3 H3 119(2) ?
C3 C4 C5 121.6(3) ?
C3 C4 Cl 117.1(2) ?
C5 C4 Cl 121.2(2) ?
C6 C5 C4 117.5(3) ?
C6 C5 S 119.4(2) ?
C4 C5 S 123.1(2) ?
C5 C6 C1 122.7(3) ?
C5 C6 H6 121(2) ?
C1 C6 H6 116(2) ?
O1 C7 O2 121.7(3) ?
O1 C7 C1 125.1(3) ?
O2 C7 C1 113.1(3) ?
C7 O2 C13 116.1(3) ?
C2 N1 C8 123.7(3) y
C2 N1 H1 121(3) ?
C8 N1 H1 115(3) ?
N1 C8 C9 114.6(4) y
N1 C8 H8A 113(2) ?
C9 C8 H8A 105(2) ?
N1 C8 H8B 108(2) ?
C9 C8 H8B 106(2) ?
H8A C8 H8B 109(3) ?
C10 C9 O5 108.3(5) ?
C10 C9 C8 133.6(5) ?
O5 C9 C8 118.0(4) y
C9 C10 C11 107.2(6) ?
C9 C10 H10 126.4 ?
C11 C10 H10 126.4 ?
C12 C11 C10 108.0(7) ?
C12 C11 H11 126.0 ?
C10 C11 H11 126.0 ?
C11 C12 O5 110.7(8) ?
C11 C12 H12 124.6 ?
O5 C12 H12 124.6 ?
C9 O5 C12 105.6(5) ?
O3 C13 O2 109.5(3) ?
O3 C13 H13A 116(2) ?
O2 C13 H13A 102(2) ?
O3 C13 H13B 105(2) ?
O2 C13 H13B 108(2) ?
H13A C13 H13B 115(3) ?
C14 O3 C13 117.0(3) ?
O4 C14 O3 123.9(4) ?
O4 C14 C15 120.0(5) ?
O3 C14 C15 116.0(5) y
C14 C15 C16 117.7(6) y
C14 C15 C16' 118.2(5) y
C14 C15 H15A 108.5(5) ?
C16 C15 H15A 105.8(10) ?
C14 C15 H15B 109.1(6) ?
C16 C15 H15B 106.9(8) ?
H15A C15 H15B 108.6(7) ?
C14 C15 H15C 108.6(6) ?
C16' C15 H15C 108.2(8) ?
C14 C15 H15D 108.3(6) ?
C16' C15 H15D 104.5(10) ?
H15C C15 H15D 108.8(6) ?
C15 C16 C17 113.8(7) y
C15 C16 H16A 108.8 ?
C17 C16 H16A 108.8 ?
C15 C16 H16B 108.8 ?
C17 C16 H16B 108.8 ?
H16A C16 H16B 107.7 ?
C18 C17 C16 114.3(7) y
C18 C17 H17A 108.7 ?
C16 C17 H17A 108.7 ?
C18 C17 H17B 108.7 ?
C16 C17 H17B 108.7 ?
H17A C17 H17B 107.6 ?
C17 C18 C19 113.5(8) y
C17 C18 H18A 108.9 ?
C19 C18 H18A 108.9 ?
C17 C18 H18B 108.9 ?
C19 C18 H18B 108.9 ?
H18A C18 H18B 107.7 ?
C18 C19 H19A 109.5 ?
C18 C19 H19B 109.5 ?
H19A C19 H19B 109.5 ?
C18 C19 H19C 109.5 ?
H19A C19 H19C 109.5 ?
H19B C19 H19C 109.5 ?
C15 C16' C17' 112.8(6) y
C15 C16' H16C 109.0 ?
C17' C16' H16C 109.0 ?
C15 C16' H16D 109.0 ?
C17' C16' H16D 109.0 ?
H16C C16' H16D 107.8 ?
C18' C17' C16' 113.1(7) y
C18' C17' H17C 109.0 ?
C16' C17' H17C 109.0 ?
C18' C17' H17D 109.0 ?
C16' C17' H17D 109.0 ?
H17C C17' H17D 107.8 ?
C17' C18' C19' 111.5(7) y
C17' C18' H18C 109.3 ?
C19' C18' H18C 109.3 ?
C17' C18' H18D 109.3 ?
C19' C18' H18D 109.3 ?
H18C C18' H18D 108.0 ?
C18' C19' H19D 109.5 ?
C18' C19' H19E 109.5 ?
H19D C19' H19E 109.5 ?
C18' C19' H19F 109.5 ?
H19D C19' H19F 109.5 ?
H19E C19' H19F 109.5 ?
O7 S O6 118.99(16) ?
O7 S N2 106.97(17) ?
O6 S N2 107.44(17) ?
O7 S C5 105.97(15) ?
O6 S C5 107.45(16) ?
N2 S C5 109.86(16) ?
S N2 H2A 116(3) ?
S N2 H2B 110(3) ?
H2A N2 H2B 120(4) ?

loop_
_geom_bond_atom_site_label_1
_geom_bond_atom_site_label_2
_geom_bond_site_symmetry_2
_geom_bond_distance
_geom_bond_publ_flag
C1 C6 . 1.391(4) ?
C1 C2 . 1.427(4) ?
C1 C7 . 1.472(4) ?
C2 N1 . 1.350(4) ?
C2 C3 . 1.414(5) ?
C3 C4 . 1.361(4) ?
C3 H3 . 0.90(4) ?
C4 C5 . 1.406(4) ?
C4 Cl . 1.734(3) ?
C5 C6 . 1.378(4) ?
C5 S . 1.769(3) ?
C6 H6 . 0.98(3) ?
C7 O1 . 1.213(4) ?
C7 O2 . 1.350(4) ?
O2 C13 . 1.431(4) ?
N1 C8 . 1.462(4) y
N1 H1 . 0.82(4) ?
C8 C9 . 1.477(7) y
C8 H8A . 1.04(2) ?
C8 H8B . 1.04(2) ?
C9 C10 . 1.327(7) ?
C9 O5 . 1.385(6) ?
C10 C11 . 1.420(10) ?
C10 H10 . 0.9300 ?
C11 C12 . 1.269(11) ?
C11 H11 . 0.9300 ?
C12 O5 . 1.386(9) ?
C12 H12 . 0.9300 ?
C13 O3 . 1.410(5) ?
C13 H13A . 1.04(2) ?
C13 H13B . 1.04(2) ?
O3 C14 . 1.354(6) ?
O4 C14 . 1.191(6) ?
C14 C15 . 1.473(4) y
C15 C16 . 1.501(5) y
C15 C16' . 1.510(4) y
C15 H15A . 0.966(6) ?
C15 H15B . 0.956(9) ?
C15 H15C . 0.957(8) ?
C15 H15D . 0.962(8) ?
C16 C17 . 1.535(5) y
C16 H16A . 0.9700 ?
C16 H16B . 0.9700 ?
C17 C18 . 1.520(5) y
C17 H17A . 0.9700 ?
C17 H17B . 0.9700 ?
C18 C19 . 1.522(5) y
C18 H18A . 0.9700 ?
C18 H18B . 0.9700 ?
C19 H19A . 0.9600 ?
C19 H19B . 0.9600 ?
C19 H19C . 0.9600 ?
C16' C17' . 1.529(5) y
C16' H16C . 0.9700 ?
C16' H16D . 0.9700 ?
C17' C18' . 1.522(5) y
C17' H17C . 0.9700 ?
C17' H17D . 0.9700 ?
C18' C19' . 1.528(5) y
C18' H18C . 0.9700 ?
C18' H18D . 0.9700 ?
C19' H19D . 0.9600 ?
C19' H19E . 0.9600 ?
C19' H19F . 0.9600 ?
S O7 . 1.432(2) ?
S O6 . 1.432(3) ?
S N2 . 1.599(3) ?
N2 H2A . 0.83(3) ?
N2 H2B . 0.83(3) ?

loop_
_geom_hbond_atom_site_label_D
_geom_hbond_atom_site_label_H
_geom_hbond_atom_site_label_A
_geom_hbond_site_symmetry_A
_geom_hbond_distance_DH
_geom_hbond_distance_HA
_geom_hbond_distance_DA
_geom_hbond_angle_DHA
_geom_hbond_publ_flag
N1 H1 O1 . 0.82(6) 2.07(5) 2.680(5) 131(4) y
N2 H2A Cl . 0.83(5) 2.77(5) 3.297(4) 123(5) y
N2 H2A O6 5_545 0.83(5) 2.23(5) 2.988(6) 151(5) y
N2 H2B O1 10_656 0.83(5) 2.51(5) 3.125(6) 132(4) y
N2 H2B O4 10_655 0.83(5) 2.47(5) 3.129(7) 137(4) y

loop_
_geom_torsion_atom_site_label_1
_geom_torsion_atom_site_label_2
_geom_torsion_atom_site_label_3
_geom_torsion_atom_site_label_4
_geom_torsion
_geom_torsion_publ_flag
C6 C1 C2 N1 -176.4(3) ?
C7 C1 C2 N1 1.8(5) ?
C6 C1 C2 C3 3.1(5) ?
C7 C1 C2 C3 -178.7(3) ?
N1 C2 C3 C4 179.5(3) ?
C1 C2 C3 C4 0.0(5) ?
C2 C3 C4 C5 -3.3(5) ?
C2 C3 C4 Cl 177.1(3) ?
C3 C4 C5 C6 3.3(5) ?
Cl C4 C5 C6 -177.1(2) ?
C3 C4 C5 S -178.1(3) ?
Cl C4 C5 S 1.5(4) ?
C4 C5 C6 C1 -0.1(5) ?
S C5 C6 C1 -178.7(2) ?
C2 C1 C6 C5 -3.1(5) ?
C7 C1 C6 C5 178.7(3) ?
C6 C1 C7 O1 179.6(3) ?
C2 C1 C7 O1 1.4(5) ?
C6 C1 C7 O2 -0.4(4) ?
C2 C1 C7 O2 -178.6(3) ?
O1 C7 O2 C13 -3.7(5) ?
C1 C7 O2 C13 176.3(3) ?
C3 C2 N1 C8 -9.7(6) ?
C1 C2 N1 C8 169.8(4) y
C2 N1 C8 C9 87.4(5) y
N1 C8 C9 C10 -110.1(6) ?
N1 C8 C9 O5 66.9(5) y
O5 C9 C10 C11 4.6(7) ?
C8 C9 C10 C11 -178.2(5) ?
C9 C10 C11 C12 -4.9(10) ?
C10 C11 C12 O5 3.2(12) ?
C10 C9 O5 C12 -2.7(8) ?
C8 C9 O5 C12 179.6(6) ?
C11 C12 O5 C9 -0.4(11) ?
C7 O2 C13 O3 81.6(4) ?
O2 C13 O3 C14 94.7(4) ?
C13 O3 C14 O4 0.1(7) ?
C13 O3 C14 C15 177.6(5) y
O4 C14 C15 C16 173.6(10) ?
O3 C14 C15 C16 -3.9(12) y
O4 C14 C15 C16' -131.1(11) ?
O3 C14 C15 C16' 51.4(13) y
C14 C15 C16 C17 -175.4(10) y
C15 C16 C17 C18 -40(2) y
C16 C17 C18 C19 -65(2) y
C14 C15 C16' C17' -162.8(11) y
C15 C16' C17' C18' -158.3(14) y
C16' C17' C18' C19' 115(2) y
C6 C5 S O7 -8.7(3) ?
C4 C5 S O7 172.8(3) ?
C6 C5 S O6 119.5(3) ?
C4 C5 S O6 -59.0(3) ?
C6 C5 S N2 -123.9(3) ?
C4 C5 S N2 57.5(3) ?
